data_4350463
loop_
_publ_author_name
'Estrader, Marta'
'Ribas, Joan'
'Tangoulis, Vassilis'
'Solans, Xavier'
'Font-Bard\'ia, Merce'
'Maestro, Miguel'
'Diaz, Carmen'

_publ_section_title
;
 Synthesis, crystal structure, and magnetic studies of one-dimensional
 cyano-bridged Ln3+-Cr3+ complexes with bpy as a blocking ligand.
;
_journal_issue 20
_journal_name_full 'Inorganic chemistry'
_journal_page_first 8239
_journal_page_last 8250
_journal_paper_doi 10.1021/ic060942q
_journal_volume 45
_journal_year 2006
_chemical_formula_moiety 'C26 H22 Ce Cr N10 O3, 7/2(C10 H8 N2), 4(H2 O)'
_chemical_formula_sum 'C61 H58 Ce Cr N17 O7'
_chemical_formula_weight 1333.36
_space_group_IT_number 55
_space_group_name_Hall '-P 2 2ab'
_space_group_name_H-M_alt 'P b a m'
_symmetry_cell_setting orthorhombic
_symmetry_space_group_name_H-M 'P b a m'
_atom_sites_solution_hydrogens geom
_atom_sites_solution_primary direct
_atom_sites_solution_secondary difmap
_audit_creation_method SHELXL-97
_cell_angle_alpha 90.00
_cell_angle_beta 90.00
_cell_angle_gamma 90.00
_cell_formula_units_Z 8
_cell_length_a 25.396(6)
_cell_length_b 20.883(5)
_cell_length_c 22.885(8)
_cell_measurement_temperature 293(2)
_cell_volume 12137(6)
_computing_structure_refinement 'SHELXL-97 (Sheldrick, 1997)'
_diffrn_ambient_temperature 293(2)
_diffrn_measured_fraction_theta_full 0.732
_diffrn_measured_fraction_theta_max 0.732
_diffrn_radiation_monochromator graphite
_diffrn_radiation_source 'fine-focus sealed tube'
_diffrn_radiation_type MoK\a
_diffrn_radiation_wavelength 0.71073
_diffrn_reflns_av_R_equivalents 0.1234
_diffrn_reflns_av_sigmaI/netI 0.0581
_diffrn_reflns_limit_h_max 33
_diffrn_reflns_limit_h_min -33
_diffrn_reflns_limit_k_max 24
_diffrn_reflns_limit_k_min -27
_diffrn_reflns_limit_l_max 32
_diffrn_reflns_limit_l_min -32
_diffrn_reflns_number 65433
_diffrn_reflns_theta_full 31.71
_diffrn_reflns_theta_max 31.71
_diffrn_reflns_theta_min 3.40
_exptl_absorpt_coefficient_mu 0.987
_exptl_absorpt_correction_type none
_exptl_crystal_colour yellow
_exptl_crystal_density_diffrn 1.458
_exptl_crystal_density_method 'not measured'
_exptl_crystal_description prism
_exptl_crystal_F_000 5448
_exptl_crystal_size_max 0.40
_exptl_crystal_size_mid 0.30
_exptl_crystal_size_min 0.19
_refine_diff_density_max 0.747
_refine_diff_density_min -0.497
_refine_diff_density_rms 0.085
_refine_ls_extinction_method none
_refine_ls_goodness_of_fit_ref 1.254
_refine_ls_hydrogen_treatment constr
_refine_ls_matrix_type full
_refine_ls_number_parameters 828
_refine_ls_number_reflns 15394
_refine_ls_number_restraints 27
_refine_ls_restrained_S_all 1.256
_refine_ls_R_factor_all 0.0491
_refine_ls_R_factor_gt 0.0411
_refine_ls_shift/su_max 0.002
_refine_ls_shift/su_mean 0.000
_refine_ls_structure_factor_coef Fsqd
_refine_ls_weighting_details 'calc w=1/[\s^2^(Fo^2^)+(0.0175P)^2^+18.6087P] where P=(Fo^2^+2Fc^2^)/3'
_refine_ls_weighting_scheme calc
_refine_ls_wR_factor_gt 0.1018
_refine_ls_wR_factor_ref 0.1095
_reflns_number_gt 14595
_reflns_number_total 15394
_reflns_threshold_expression >2sigma(I)
_cod_data_source_file ic060942qsi20060630_104750.cif
_cod_data_source_block complex_2
_cod_original_sg_symbol_H-M Pbam
_cod_database_code 4350463

loop_
_symmetry_equiv_pos_as_xyz
'x, y, z'
'-x, -y, z'
'x+1/2, -y+1/2, -z'
'-x+1/2, y+1/2, -z'
'-x, -y, -z'
'x, y, -z'
'-x-1/2, y-1/2, z'
'x-1/2, -y-1/2, z'

loop_
_atom_site_label
_atom_site_type_symbol
_atom_site_fract_x
_atom_site_fract_y
_atom_site_fract_z
_atom_site_U_iso_or_equiv
_atom_site_adp_type
_atom_site_occupancy
_atom_site_symmetry_multiplicity
_atom_site_calc_flag
_atom_site_refinement_flags
Cr1 Cr 0.34584(2) 0.31795(3) 0.5000 0.01950(12) Uani 1 2 d S
Cr2 Cr 0.35018(2) 0.36885(3) 0.0000 0.01661(12) Uani 1 2 d S
Ce Ce 0.301895(5) 0.335545(8) 0.248794(6) 0.01864(5) Uani 1 1 d .
O1 O 0.36005(8) 0.24254(10) 0.23473(11) 0.0300(5) Uani 1 1 d .
O2 O 0.39721(7) 0.36442(9) 0.26115(9) 0.0216(4) Uani 1 1 d .
O3 O 0.31645(9) 0.45119(11) 0.23717(12) 0.0346(5) Uani 1 1 d .
N7 N 0.22023(14) 0.3025(2) 0.5000 0.0289(8) Uani 1 2 d S
N6 N 0.33112(9) 0.31713(15) 0.36006(11) 0.0296(6) Uani 1 1 d .
N8 N 0.47079(14) 0.34610(18) 0.5000 0.0240(7) Uani 1 2 d S
N9 N 0.32317(18) 0.4705(2) 0.5000 0.0348(9) Uani 1 2 d S
N10 N 0.3760(2) 0.1667(2) 0.5000 0.0463(12) Uani 1 2 d S
N11 N 0.33365(9) 0.35704(13) 0.14030(11) 0.0240(5) Uani 1 1 d .
N12 N 0.22531(14) 0.3372(2) 0.0000 0.0292(8) Uani 1 2 d S
N13 N 0.47799(13) 0.37796(16) 0.0000 0.0223(7) Uani 1 2 d S
N14 N 0.3673(2) 0.2138(2) 0.0000 0.0447(11) Uani 1 2 d S
N15 N 0.34328(16) 0.52383(19) 0.0000 0.0307(8) Uani 1 2 d S
N1 N 0.21130(10) 0.37851(12) 0.20131(11) 0.0229(5) Uani 1 1 d .
N2 N 0.23198(10) 0.40696(15) 0.31435(13) 0.0339(7) Uani 1 1 d .
C1 C 0.20264(11) 0.36693(14) 0.14423(14) 0.0240(6) Uani 1 1 d .
H1 H 0.2292 0.3473 0.1228 0.029 Uiso 1 1 calc R
C2 C 0.15615(12) 0.38270(16) 0.11560(15) 0.0298(6) Uani 1 1 d .
H2 H 0.1521 0.3746 0.0759 0.036 Uiso 1 1 calc R
C3 C 0.11582(13) 0.41085(18) 0.14783(16) 0.0366(7) Uani 1 1 d .
H3 H 0.0838 0.4211 0.1305 0.044 Uiso 1 1 calc R
C4 C 0.12493(13) 0.42320(18) 0.20656(16) 0.0347(7) Uani 1 1 d .
H4 H 0.0996 0.4443 0.2287 0.042 Uiso 1 1 calc R
C5 C 0.17190(12) 0.40404(16) 0.23241(14) 0.0294(6) Uani 1 1 d D
C6 C 0.18330(13) 0.42002(16) 0.29358(14) 0.0295(6) Uani 1 1 d D
C7 C 0.14483(16) 0.4471(2) 0.32972(19) 0.0465(9) Uani 1 1 d .
H7 H 0.1112 0.4555 0.3156 0.056 Uiso 1 1 calc R
C8 C 0.15807(19) 0.4612(3) 0.3870(2) 0.0611(13) Uani 1 1 d .
H8 H 0.1322 0.4751 0.4128 0.073 Uiso 1 1 calc R
C9 C 0.2103(2) 0.4546(3) 0.4062(2) 0.0638(14) Uani 1 1 d .
H9 H 0.2208 0.4692 0.4428 0.077 Uiso 1 1 calc R
C10 C 0.24561(17) 0.4254(2) 0.36816(18) 0.0510(11) Uani 1 1 d .
H10 H 0.2800 0.4184 0.3807 0.061 Uiso 1 1 calc R
N3 N 0.22365(10) 0.26169(13) 0.29687(11) 0.0263(5) Uani 1 1 d .
N4 N 0.25310(10) 0.24081(13) 0.18577(11) 0.0249(5) Uani 1 1 d .
C11 C 0.21136(16) 0.2691(2) 0.35338(18) 0.0496(11) Uani 1 1 d .
H11 H 0.2325 0.2957 0.3760 0.060 Uiso 1 1 calc R
C12 C 0.1687(3) 0.2393(4) 0.3800(3) 0.102(3) Uani 1 1 d .
H12 H 0.1639 0.2400 0.4203 0.123 Uiso 1 1 calc R
C13 C 0.1333(3) 0.2082(5) 0.3424(3) 0.139(4) Uani 1 1 d .
H13 H 0.1004 0.1956 0.3563 0.167 Uiso 1 1 calc R
C14 C 0.1468(2) 0.1962(4) 0.2853(3) 0.089(2) Uani 1 1 d .
H14 H 0.1264 0.1692 0.2622 0.106 Uiso 1 1 calc R
C15 C 0.19156(14) 0.2253(2) 0.26276(17) 0.0384(8) Uani 1 1 d D
C16 C 0.20713(12) 0.21392(17) 0.20207(14) 0.0294(7) Uani 1 1 d D
C17 C 0.17695(13) 0.17683(18) 0.16457(15) 0.0343(7) Uani 1 1 d .
H17 H 0.1454 0.1591 0.1774 0.041 Uiso 1 1 calc R
C18 C 0.19412(14) 0.16624(18) 0.10765(17) 0.0373(8) Uani 1 1 d .
H18 H 0.1738 0.1431 0.0813 0.045 Uiso 1 1 calc R
C19 C 0.24220(16) 0.19121(19) 0.09161(17) 0.0418(8) Uani 1 1 d .
H19 H 0.2559 0.1834 0.0546 0.050 Uiso 1 1 calc R
C20 C 0.27000(14) 0.22822(17) 0.13149(14) 0.0328(7) Uani 1 1 d .
C21 C 0.33978(10) 0.31663(14) 0.40854(12) 0.0203(5) Uani 1 1 d .
C22 C 0.26542(16) 0.3060(2) 0.5000 0.0271(9) Uani 1 2 d S
C23 C 0.42696(14) 0.33826(18) 0.5000 0.0176(7) Uani 1 2 d S
C24 C 0.33058(17) 0.4172(2) 0.5000 0.0246(8) Uani 1 2 d S
C25 C 0.36310(18) 0.2197(2) 0.5000 0.0255(8) Uani 1 2 d S
C26 C 0.34385(10) 0.36459(14) 0.09106(12) 0.0203(5) Uani 1 1 d .
C27 C 0.26964(17) 0.3509(2) 0.0000 0.0273(8) Uani 1 2 d S
C28 C 0.43119(15) 0.37709(19) 0.0000 0.0191(7) Uani 1 2 d S
C29 C 0.3620(2) 0.2683(3) 0.0000 0.0395(12) Uani 1 2 d S
C30 C 0.34309(17) 0.4710(2) 0.0000 0.0256(8) Uani 1 2 d S
N16 N 0.47034(10) 0.27038(13) 0.30618(11) 0.0245(5) Uani 1 1 d .
N17 N 0.45689(10) 0.24798(13) 0.18756(12) 0.0274(5) Uani 1 1 d .
C31 C 0.46894(13) 0.26569(19) 0.36475(15) 0.0339(7) Uani 1 1 d .
H31 H 0.4477 0.2939 0.3856 0.041 Uiso 1 1 calc R
C32 C 0.4975(3) 0.2212(4) 0.3949(2) 0.0834(19) Uani 1 1 d .
H32 H 0.4895 0.2114 0.4335 0.100 Uiso 1 1 calc R
C33 C 0.5390(4) 0.1910(5) 0.3663(4) 0.144(4) Uani 1 1 d .
H33 H 0.5654 0.1702 0.3870 0.173 Uiso 1 1 calc R
C34 C 0.5393(3) 0.1930(4) 0.3053(3) 0.103(3) Uani 1 1 d .
H34 H 0.5630 0.1681 0.2842 0.124 Uiso 1 1 calc R
C35 C 0.50398(16) 0.2323(2) 0.27661(16) 0.0429(9) Uani 1 1 d D
C36 C 0.50342(12) 0.23718(15) 0.21237(13) 0.0267(6) Uani 1 1 d D
C37 C 0.54924(14) 0.2296(2) 0.18029(17) 0.0397(8) Uani 1 1 d .
H37 H 0.5806 0.2197 0.1992 0.048 Uiso 1 1 calc R
C38 C 0.54849(16) 0.2367(2) 0.11988(19) 0.0473(10) Uani 1 1 d .
H38 H 0.5788 0.2325 0.0974 0.057 Uiso 1 1 calc R
C39 C 0.50151(18) 0.2501(2) 0.09578(17) 0.0483(9) Uani 1 1 d .
H39 H 0.4992 0.2576 0.0558 0.058 Uiso 1 1 calc R
C40 C 0.45603(16) 0.2530(2) 0.13016(18) 0.0444(9) Uani 1 1 d .
H40 H 0.4238 0.2587 0.1117 0.053 Uiso 1 1 calc R
N18 N 0.40480(11) 0.51109(14) 0.19828(14) 0.0347(6) Uani 1 1 d .
N19 N 0.41624(10) 0.48194(13) 0.31381(13) 0.0304(6) Uani 1 1 d .
C41 C 0.4067(2) 0.5155(2) 0.1415(2) 0.0572(12) Uani 1 1 d .
H41 H 0.3801 0.4953 0.1204 0.069 Uiso 1 1 calc R
C42 C 0.4452(2) 0.5481(3) 0.1095(3) 0.0703(15) Uani 1 1 d .
H42 H 0.4465 0.5466 0.0689 0.084 Uiso 1 1 calc R
C43 C 0.48143(19) 0.5829(2) 0.1422(2) 0.0537(11) Uani 1 1 d .
H43 H 0.5066 0.6079 0.1234 0.064 Uiso 1 1 calc R
C44 C 0.47990(15) 0.58036(18) 0.20298(18) 0.0397(8) Uani 1 1 d .
H44 H 0.5042 0.6030 0.2253 0.048 Uiso 1 1 calc R
C45 C 0.44122(13) 0.54328(18) 0.22978(16) 0.0341(7) Uani 1 1 d D
C46 C 0.43829(12) 0.53662(16) 0.29278(16) 0.0305(7) Uani 1 1 d D
C47 C 0.45879(16) 0.5841(2) 0.3290(2) 0.0469(10) Uani 1 1 d .
H47 H 0.4750 0.6205 0.3140 0.056 Uiso 1 1 calc R
C48 C 0.4538(2) 0.5741(3) 0.3888(3) 0.0816(19) Uani 1 1 d .
H48 H 0.4661 0.6050 0.4146 0.098 Uiso 1 1 calc R
C49 C 0.4317(3) 0.5211(4) 0.4099(3) 0.092(2) Uani 1 1 d .
H49 H 0.4298 0.5141 0.4499 0.110 Uiso 1 1 calc R
C50 C 0.41168(18) 0.4770(3) 0.3710(2) 0.0599(13) Uani 1 1 d .
H50 H 0.3939 0.4417 0.3860 0.072 Uiso 1 1 calc R
N20 N 0.3264(3) 0.1315(3) 0.2902(3) 0.0965(19) Uani 1 1 d .
N21 N 0.25515(15) 0.03466(19) 0.18452(17) 0.0517(9) Uani 1 1 d .
C51 C 0.3220(5) 0.1422(5) 0.3477(4) 0.153(5) Uani 1 1 d .
H51 H 0.3513 0.1595 0.3663 0.184 Uiso 1 1 calc R
C52 C 0.2781(6) 0.1302(5) 0.3824(5) 0.184(6) Uani 1 1 d .
H52 H 0.2769 0.1454 0.4205 0.221 Uiso 1 1 calc R
C53 C 0.2373(5) 0.0964(4) 0.3604(4) 0.146(4) Uani 1 1 d .
H53 H 0.2067 0.0878 0.3812 0.175 Uiso 1 1 calc R
C54 C 0.2460(3) 0.0755(3) 0.3032(3) 0.0854(19) Uani 1 1 d .
H54 H 0.2211 0.0477 0.2873 0.102 Uiso 1 1 calc R
C55 C 0.2873(2) 0.0919(2) 0.2685(2) 0.0664(14) Uani 1 1 d D
C56 C 0.29284(15) 0.0723(2) 0.20708(19) 0.0411(8) Uani 1 1 d D
C57 C 0.3336(2) 0.0946(3) 0.1739(3) 0.0752(16) Uani 1 1 d .
H57 H 0.3601 0.1198 0.1896 0.090 Uiso 1 1 calc R
C58 C 0.3331(3) 0.0769(4) 0.1134(4) 0.115(3) Uani 1 1 d .
H58 H 0.3592 0.0913 0.0881 0.138 Uiso 1 1 calc R
C59 C 0.2932(2) 0.0381(3) 0.0935(3) 0.0673(14) Uani 1 1 d .
H59 H 0.2919 0.0271 0.0541 0.081 Uiso 1 1 calc R
C60 C 0.25682(17) 0.0162(2) 0.1296(2) 0.0513(10) Uani 1 1 d .
H60 H 0.2319 -0.0128 0.1159 0.062 Uiso 1 1 calc R
O1W O 0.59441(13) 0.35212(18) 0.0000 0.0366(8) Uani 1 2 d S
O2W O 0.10667(15) 0.32369(19) 0.5000 0.0435(9) Uani 1 2 d S
O3W O 0.62259(12) 0.22252(15) 0.0000 0.0288(7) Uani 1 2 d S
O4W O 0.08132(15) 0.1970(2) 0.5000 0.0494(10) Uani 1 2 d S
O5W O 0.16628(19) 0.1075(3) 0.5000 0.0635(13) Uani 1 2 d S
O6W O 0.55032(17) 0.12271(19) 0.0000 0.0487(10) Uani 1 2 d S
07W O 0.39464(18) -0.0055(2) 0.0000 0.0585(12) Uani 1 2 d S
O8W O 0.4404(2) 0.1131(3) 0.0178(3) 0.062(3) Uani 0.50 1 d P
C61 C 0.0000 0.5000 0.08977(17) 0.069(2) Uani 1 2 d SD
C62 C -0.02429(18) 0.44999(15) 0.11986(15) 0.0721(16) Uani 1 1 d D
C63 C -0.02327(18) 0.44927(14) 0.18081(16) 0.0828(17) Uani 0.50 1 d PD
C64 C 0.0000 0.5000 0.21091(16) 0.093(3) Uani 1 2 d SD
C65 C 0.0000 0.5000 0.27188(16) 0.213(12) Uani 1 2 d SD
C66 C 0.0201(3) 0.55271(17) 0.30195(16) 0.253(10) Uani 0.50 1 d PD
C67 C 0.0211(2) 0.55213(15) 0.36291(16) 0.097(2) Uani 1 1 d D
C68 C 0.0000 0.5000 0.39297(19) 0.100(3) Uani 1 2 d SD
N22 N -0.02327(18) 0.44927(14) 0.18081(16) 0.0828(17) Uani 0.50 1 d P
N23 N 0.0201(3) 0.55271(17) 0.30195(16) 0.253(10) Uani 0.50 1 d P

loop_
_atom_site_aniso_label
_atom_site_aniso_U_11
_atom_site_aniso_U_22
_atom_site_aniso_U_33
_atom_site_aniso_U_23
_atom_site_aniso_U_13
_atom_site_aniso_U_12
Cr1 0.0146(3) 0.0288(3) 0.0151(3) 0.000 0.000 0.0013(2)
Cr2 0.0154(3) 0.0207(3) 0.0138(3) 0.000 0.000 -0.0024(2)
Ce 0.01417(7) 0.02698(9) 0.01476(8) -0.00221(5) -0.00025(5) 0.00013(5)
O1 0.0221(9) 0.0195(10) 0.0483(13) -0.0019(9) -0.0029(9) -0.0043(8)
O2 0.0198(8) 0.0207(10) 0.0243(9) 0.0032(8) -0.0005(7) 0.0027(7)
O3 0.0239(10) 0.0245(12) 0.0553(15) -0.0011(11) -0.0078(10) 0.0005(8)
N7 0.0219(17) 0.030(2) 0.035(2) 0.000 0.000 0.0011(14)
N6 0.0193(11) 0.0486(17) 0.0208(11) -0.0002(11) -0.0032(9) -0.0047(11)
N8 0.0231(16) 0.0206(17) 0.0283(17) 0.000 0.000 0.0011(13)
N9 0.041(2) 0.025(2) 0.039(2) 0.000 0.000 -0.0067(17)
N10 0.056(3) 0.023(2) 0.060(3) 0.000 0.000 0.025(2)
N11 0.0220(11) 0.0266(13) 0.0232(11) 0.0005(10) -0.0052(9) -0.0057(9)
N12 0.0169(15) 0.038(2) 0.0329(19) 0.000 0.000 -0.0081(14)
N13 0.0249(16) 0.0110(16) 0.0309(18) 0.000 0.000 -0.0037(12)
N14 0.049(3) 0.037(3) 0.048(3) 0.000 0.000 0.008(2)
N15 0.0321(19) 0.024(2) 0.036(2) 0.000 0.000 0.0082(15)
N1 0.0259(11) 0.0206(12) 0.0222(11) -0.0013(9) -0.0028(9) -0.0007(9)
N2 0.0277(12) 0.0423(17) 0.0316(14) -0.0193(12) -0.0030(10) 0.0172(12)
C1 0.0256(13) 0.0173(14) 0.0291(15) -0.0007(11) -0.0003(11) 0.0025(10)
C2 0.0267(14) 0.0342(17) 0.0285(15) 0.0009(13) -0.0015(11) -0.0023(12)
C3 0.0290(15) 0.041(2) 0.0396(19) 0.0058(15) -0.0031(13) 0.0059(14)
C4 0.0301(15) 0.0373(19) 0.0368(18) -0.0001(14) 0.0009(13) 0.0069(13)
C5 0.0293(14) 0.0308(17) 0.0281(15) 0.0028(12) -0.0025(12) 0.0020(12)
C6 0.0339(15) 0.0241(16) 0.0307(16) -0.0042(12) 0.0010(12) 0.0122(12)
C7 0.0408(19) 0.052(2) 0.047(2) -0.0092(19) -0.0040(17) 0.0116(18)
C8 0.055(3) 0.079(4) 0.049(3) -0.011(2) -0.002(2) 0.018(2)
C9 0.068(3) 0.079(4) 0.044(2) -0.021(2) -0.004(2) 0.020(3)
C10 0.047(2) 0.067(3) 0.039(2) -0.015(2) -0.0038(18) 0.014(2)
N3 0.0237(11) 0.0332(15) 0.0220(12) -0.0010(10) -0.0004(9) -0.0054(10)
N4 0.0255(11) 0.0273(13) 0.0218(11) -0.0042(9) -0.0024(9) -0.0006(10)
C11 0.043(2) 0.072(3) 0.0338(19) -0.0027(19) 0.0040(16) -0.024(2)
C12 0.084(4) 0.155(7) 0.067(4) -0.030(4) 0.022(3) -0.054(5)
C13 0.113(6) 0.223(11) 0.082(5) -0.023(6) 0.026(4) -0.093(7)
C14 0.070(3) 0.123(6) 0.073(4) -0.009(4) 0.014(3) -0.055(4)
C15 0.0323(16) 0.047(2) 0.0354(17) 0.0007(16) 0.0035(14) -0.0115(15)
C16 0.0225(13) 0.0395(19) 0.0260(15) -0.0029(13) -0.0027(11) 0.0005(12)
C17 0.0325(16) 0.0369(18) 0.0336(17) -0.0043(14) -0.0033(13) -0.0023(14)
C18 0.0410(18) 0.037(2) 0.0344(18) -0.0036(14) -0.0034(14) -0.0069(14)
C19 0.051(2) 0.037(2) 0.0371(18) 0.0009(15) 0.0021(16) -0.0029(16)
C20 0.0391(17) 0.0335(18) 0.0257(15) -0.0023(13) 0.0032(12) -0.0011(14)
C21 0.0197(11) 0.0210(13) 0.0202(12) -0.0025(10) 0.0026(9) -0.0015(10)
C22 0.0204(18) 0.040(3) 0.0213(19) 0.000 0.000 -0.0065(17)
C23 0.0166(16) 0.0177(19) 0.0186(16) 0.000 0.000 0.0000(13)
C24 0.0252(19) 0.030(2) 0.0182(17) 0.000 0.000 -0.0083(16)
C25 0.033(2) 0.019(2) 0.0241(19) 0.000 0.000 -0.0007(16)
C26 0.0193(11) 0.0232(14) 0.0184(12) 0.0021(10) 0.0000(9) -0.0001(10)
C27 0.0243(19) 0.033(2) 0.025(2) 0.000 0.000 -0.0053(17)
C28 0.0180(16) 0.0164(18) 0.0228(18) 0.000 0.000 -0.0020(13)
C29 0.029(2) 0.064(4) 0.025(2) 0.000 0.000 -0.011(2)
C30 0.0264(19) 0.028(2) 0.0228(19) 0.000 0.000 -0.0001(16)
N16 0.0259(11) 0.0261(13) 0.0217(11) -0.0023(9) -0.0012(9) -0.0005(10)
N17 0.0282(12) 0.0286(14) 0.0254(12) 0.0007(10) -0.0016(10) 0.0013(10)
C31 0.0322(16) 0.043(2) 0.0260(15) -0.0020(13) -0.0023(12) 0.0021(14)
C32 0.095(4) 0.107(5) 0.048(3) 0.006(3) 0.006(3) 0.031(4)
C33 0.166(8) 0.192(10) 0.076(5) 0.015(6) -0.002(5) 0.106(8)
C34 0.131(6) 0.128(6) 0.050(3) 0.003(4) 0.004(4) 0.078(5)
C35 0.0418(19) 0.051(2) 0.0356(18) -0.0020(16) -0.0016(16) 0.0105(17)
C36 0.0283(14) 0.0265(16) 0.0252(14) 0.0003(11) 0.0021(11) 0.0061(11)
C37 0.0354(17) 0.048(2) 0.0358(18) -0.0041(16) 0.0007(14) 0.0090(15)
C38 0.040(2) 0.061(3) 0.040(2) -0.0072(19) 0.0080(16) 0.0018(18)
C39 0.058(2) 0.054(2) 0.0329(18) 0.0016(18) -0.0003(18) 0.005(2)
C40 0.047(2) 0.049(2) 0.038(2) 0.0005(16) -0.0104(16) 0.0102(18)
N18 0.0365(14) 0.0269(15) 0.0406(16) 0.0057(12) -0.0086(12) -0.0034(12)
N19 0.0300(13) 0.0263(14) 0.0348(14) -0.0023(11) 0.0010(11) -0.0001(11)
C41 0.063(3) 0.049(3) 0.059(3) 0.013(2) -0.020(2) -0.009(2)
C42 0.083(4) 0.067(3) 0.061(3) 0.011(3) -0.019(3) -0.017(3)
C43 0.059(3) 0.047(3) 0.054(3) 0.009(2) -0.010(2) -0.009(2)
C44 0.0454(19) 0.0266(18) 0.047(2) 0.0009(15) -0.0098(16) -0.0043(15)
C45 0.0277(15) 0.0323(18) 0.0422(19) -0.0017(14) -0.0069(13) -0.0019(13)
C46 0.0217(13) 0.0269(16) 0.0431(18) -0.0076(13) -0.0025(12) 0.0042(11)
C47 0.044(2) 0.039(2) 0.058(3) -0.0139(19) 0.0089(18) -0.0044(17)
C48 0.080(4) 0.088(4) 0.077(4) -0.027(3) 0.018(3) -0.031(3)
C49 0.104(5) 0.108(5) 0.063(4) -0.023(4) 0.024(3) -0.035(4)
C50 0.050(2) 0.080(4) 0.049(2) -0.009(2) 0.011(2) -0.017(2)
N20 0.123(5) 0.077(4) 0.089(4) 0.010(3) -0.030(4) -0.040(4)
N21 0.0509(19) 0.053(2) 0.051(2) 0.0045(18) -0.0036(17) -0.0028(17)
C51 0.241(13) 0.128(8) 0.091(6) 0.011(6) -0.048(8) -0.087(9)
C52 0.339(19) 0.098(7) 0.115(8) 0.030(6) -0.020(10) -0.101(10)
C53 0.257(13) 0.089(6) 0.091(6) -0.002(5) 0.029(7) -0.062(7)
C54 0.116(5) 0.064(4) 0.077(4) 0.004(3) 0.002(4) -0.026(4)
C55 0.093(4) 0.045(3) 0.060(3) 0.004(2) -0.016(3) -0.022(3)
C56 0.0413(19) 0.034(2) 0.048(2) 0.0036(16) -0.0081(16) -0.0008(15)
C57 0.063(3) 0.065(3) 0.098(5) 0.006(3) 0.019(3) -0.002(3)
C58 0.119(6) 0.081(5) 0.145(8) -0.005(5) 0.062(6) -0.009(5)
C59 0.086(4) 0.047(3) 0.069(3) 0.000(3) 0.017(3) 0.000(3)
C60 0.044(2) 0.052(3) 0.057(3) 0.002(2) 0.0006(19) -0.0033(19)
O1W 0.0311(16) 0.0342(19) 0.045(2) 0.000 0.000 0.0018(15)
O2W 0.0392(19) 0.034(2) 0.057(2) 0.000 0.000 -0.0022(16)
O3W 0.0291(15) 0.0220(16) 0.0353(17) 0.000 0.000 -0.0003(12)
O4W 0.039(2) 0.041(2) 0.068(3) 0.000 0.000 -0.0017(17)
O5W 0.053(3) 0.056(3) 0.081(4) 0.000 0.000 0.000(2)
O6W 0.054(2) 0.027(2) 0.066(3) 0.000 0.000 -0.0156(17)
07W 0.053(2) 0.047(3) 0.076(3) 0.000 0.000 0.003(2)
O8W 0.049(3) 0.042(3) 0.095(8) -0.011(3) 0.009(3) 0.004(3)
C61 0.042(3) 0.069(5) 0.096(6) 0.000 0.000 0.013(3)
C62 0.058(3) 0.074(4) 0.084(4) 0.010(3) 0.001(3) 0.017(3)
C63 0.059(3) 0.085(4) 0.104(5) 0.014(4) 0.007(3) 0.015(3)
C64 0.075(6) 0.091(7) 0.113(8) 0.000 0.000 0.026(5)
C65 0.167(12) 0.42(3) 0.056(6) 0.000 0.000 0.230(18)
C66 0.283(14) 0.373(18) 0.103(6) -0.110(9) -0.101(8) 0.274(15)
C67 0.088(4) 0.090(5) 0.115(6) 0.016(5) 0.022(4) 0.037(4)
C68 0.091(7) 0.079(7) 0.130(9) 0.000 0.000 -0.026(6)
N22 0.059(3) 0.085(4) 0.104(5) 0.014(4) 0.007(3) 0.015(3)
N23 0.283(14) 0.373(18) 0.103(6) -0.110(9) -0.101(8) 0.274(15)

loop_
_atom_type_symbol
_atom_type_description
_atom_type_scat_dispersion_real
_atom_type_scat_dispersion_imag
_atom_type_scat_source
C C 0.0033 0.0016 'International Tables Vol C Tables 4.2.6.8 and 6.1.1.4'
H H 0.0000 0.0000 'International Tables Vol C Tables 4.2.6.8 and 6.1.1.4'
Cr Cr 0.3209 0.6236 'International Tables Vol C Tables 4.2.6.8 and 6.1.1.4'
Ce Ce -0.2486 2.6331 'International Tables Vol C Tables 4.2.6.8 and 6.1.1.4'
N N 0.0061 0.0033 'International Tables Vol C Tables 4.2.6.8 and 6.1.1.4'
O O 0.0106 0.0060 'International Tables Vol C Tables 4.2.6.8 and 6.1.1.4'

loop_
_geom_angle_atom_site_label_1
_geom_angle_atom_site_label_2
_geom_angle_atom_site_label_3
_geom_angle
_geom_angle_site_symmetry_1
_geom_angle_site_symmetry_3
C22 Cr1 C25 95.10(19) . .
C22 Cr1 C21 85.73(7) . .
C25 Cr1 C21 90.14(8) . .
C22 Cr1 C21 85.73(7) . 6_556
C25 Cr1 C21 90.14(8) . 6_556
C21 Cr1 C21 171.45(15) . 6_556
C22 Cr1 C23 175.33(18) . .
C25 Cr1 C23 89.57(16) . .
C21 Cr1 C23 94.27(7) . .
C21 Cr1 C23 94.27(7) 6_556 .
C22 Cr1 C24 86.37(18) . .
C25 Cr1 C24 178.53(17) . .
C21 Cr1 C24 89.97(8) . .
C21 Cr1 C24 89.97(8) 6_556 .
C23 Cr1 C24 88.96(16) . .
C28 Cr2 C27 174.39(18) . .
C28 Cr2 C26 94.60(7) . 6
C27 Cr2 C26 85.22(7) . 6
C28 Cr2 C26 94.60(7) . .
C27 Cr2 C26 85.22(7) . .
C26 Cr2 C26 169.92(15) 6 .
C28 Cr2 C29 86.61(17) . .
C27 Cr2 C29 87.77(19) . .
C26 Cr2 C29 88.22(8) 6 .
C26 Cr2 C29 88.22(8) . .
C28 Cr2 C30 90.04(16) . .
C27 Cr2 C30 95.57(18) . .
C26 Cr2 C30 92.06(8) 6 .
C26 Cr2 C30 92.06(8) . .
C29 Cr2 C30 176.65(18) . .
O3 Ce O1 132.15(7) . .
O3 Ce O2 68.35(7) . .
O1 Ce O2 68.02(7) . .
O3 Ce N11 71.71(9) . .
O1 Ce N11 80.13(8) . .
O2 Ce N11 76.78(7) . .
O3 Ce N6 101.67(9) . .
O1 Ce N6 81.07(9) . .
O2 Ce N6 70.15(7) . .
N11 Ce N6 146.16(7) . .
O3 Ce N1 75.99(7) . .
O1 Ce N1 136.18(8) . .
O2 Ce N1 141.97(7) . .
N11 Ce N1 79.96(8) . .
N6 Ce N1 131.81(8) . .
O3 Ce N4 136.01(8) . .
O1 Ce N4 68.49(7) . .
O2 Ce N4 131.90(7) . .
N11 Ce N4 76.53(8) . .
N6 Ce N4 121.40(9) . .
N1 Ce N4 69.08(8) . .
O3 Ce N3 134.77(8) . .
O1 Ce N3 92.49(8) . .
O2 Ce N3 141.96(7) . .
N11 Ce N3 133.72(7) . .
N6 Ce N3 74.88(8) . .
N1 Ce N3 74.40(8) . .
N4 Ce N3 58.59(8) . .
O3 Ce N2 67.97(9) . .
O1 Ce N2 152.01(9) . .
O2 Ce N2 115.40(8) . .
N11 Ce N2 127.83(9) . .
N6 Ce N2 74.90(9) . .
N1 Ce N2 59.40(8) . .
N4 Ce N2 112.61(8) . .
N3 Ce N2 67.69(9) . .
C21 N6 Ce 170.8(3) . .
C26 N11 Ce 174.6(2) . .
C5 N1 C1 117.7(3) . .
C5 N1 Ce 123.8(2) . .
C1 N1 Ce 118.06(19) . .
C10 N2 C6 120.2(3) . .
C10 N2 Ce 119.3(2) . .
C6 N2 Ce 120.4(2) . .
N1 C1 C2 123.6(3) . .
N1 C1 H1 118.2 . .
C2 C1 H1 118.2 . .
C1 C2 C3 118.4(3) . .
C1 C2 H2 120.8 . .
C3 C2 H2 120.8 . .
C4 C3 C2 118.0(3) . .
C4 C3 H3 121.0 . .
C2 C3 H3 121.0 . .
C3 C4 C5 120.1(3) . .
C3 C4 H4 119.9 . .
C5 C4 H4 119.9 . .
N1 C5 C4 122.0(3) . .
N1 C5 C6 116.8(3) . .
C4 C5 C6 120.6(3) . .
N2 C6 C7 120.8(3) . .
N2 C6 C5 118.0(3) . .
C7 C6 C5 121.2(3) . .
C8 C7 C6 118.4(4) . .
C8 C7 H7 120.8 . .
C6 C7 H7 120.8 . .
C7 C8 C9 120.3(4) . .
C7 C8 H8 119.8 . .
C9 C8 H8 119.8 . .
C10 C9 C8 117.2(4) . .
C10 C9 H9 121.4 . .
C8 C9 H9 121.4 . .
N2 C10 C9 122.4(4) . .
N2 C10 H10 118.8 . .
C9 C10 H10 118.8 . .
C11 N3 C15 118.6(3) . .
C11 N3 Ce 119.4(2) . .
C15 N3 Ce 121.2(2) . .
C20 N4 C16 116.9(3) . .
C20 N4 Ce 118.9(2) . .
C16 N4 Ce 123.1(2) . .
N3 C11 C12 123.6(4) . .
N3 C11 H11 118.2 . .
C12 C11 H11 118.2 . .
C11 C12 C13 116.0(6) . .
C11 C12 H12 122.0 . .
C13 C12 H12 122.0 . .
C14 C13 C12 120.5(6) . .
C14 C13 H13 119.8 . .
C12 C13 H13 119.8 . .
C13 C14 C15 118.5(6) . .
C13 C14 H14 120.7 . .
C15 C14 H14 120.7 . .
N3 C15 C14 121.5(4) . .
N3 C15 C16 118.2(3) . .
C14 C15 C16 120.2(4) . .
N4 C16 C17 122.7(3) . .
N4 C16 C15 115.4(3) . .
C17 C16 C15 121.9(3) . .
C16 C17 C18 119.7(3) . .
C16 C17 H17 120.2 . .
C18 C17 H17 120.2 . .
C19 C18 C17 117.9(3) . .
C19 C18 H18 121.1 . .
C17 C18 H18 121.1 . .
C18 C19 C20 119.1(4) . .
C18 C19 H19 120.5 . .
C20 C19 H19 120.5 . .
N4 C20 C19 123.7(3) . .
N6 C21 Cr1 172.9(2) . .
N7 C22 Cr1 176.7(5) . .
N8 C23 Cr1 176.7(4) . .
N9 C24 Cr1 179.0(4) . .
N10 C25 Cr1 175.6(5) . .
N11 C26 Cr2 170.0(2) . .
N12 C27 Cr2 176.2(4) . .
N13 C28 Cr2 176.1(4) . .
N14 C29 Cr2 178.5(5) . .
N15 C30 Cr2 174.9(4) . .
C31 N16 C35 118.3(3) . .
C40 N17 C36 117.0(3) . .
N16 C31 C32 122.6(4) . .
N16 C31 H31 118.7 . .
C32 C31 H31 118.7 . .
C31 C32 C33 118.2(6) . .
C31 C32 H32 120.9 . .
C33 C32 H32 120.9 . .
C32 C33 C34 117.5(7) . .
C32 C33 H33 121.2 . .
C34 C33 H33 121.2 . .
C35 C34 C33 119.2(6) . .
C35 C34 H34 120.4 . .
C33 C34 H34 120.4 . .
N16 C35 C34 121.5(4) . .
N16 C35 C36 117.0(3) . .
C34 C35 C36 121.4(4) . .
N17 C36 C37 122.7(3) . .
N17 C36 C35 116.5(3) . .
C37 C36 C35 120.9(3) . .
C36 C37 C38 120.2(3) . .
C36 C37 H37 119.9 . .
C38 C37 H37 119.9 . .
C39 C38 C37 116.3(4) . .
C39 C38 H38 121.9 . .
C37 C38 H38 121.9 . .
C38 C39 C40 120.7(4) . .
C38 C39 H39 119.6 . .
C40 C39 H39 119.6 . .
N17 C40 C39 122.9(4) . .
N17 C40 H40 118.5 . .
C39 C40 H40 118.5 . .
C41 N18 C45 118.1(4) . .
C50 N19 C46 116.9(4) . .
N18 C41 C42 125.5(5) . .
N18 C41 H41 117.2 . .
C42 C41 H41 117.2 . .
C43 C42 C41 115.9(5) . .
C43 C42 H42 122.0 . .
C41 C42 H42 122.0 . .
C42 C43 C44 119.9(5) . .
C42 C43 H43 120.1 . .
C44 C43 H43 120.1 . .
C45 C44 C43 118.7(4) . .
C45 C44 H44 120.6 . .
C43 C44 H44 120.6 . .
N18 C45 C44 121.6(3) . .
N18 C45 C46 116.6(3) . .
C44 C45 C46 121.8(3) . .
N19 C46 C47 122.7(3) . .
N19 C46 C45 117.0(3) . .
C47 C46 C45 120.3(4) . .
C48 C47 C46 116.4(4) . .
C48 C47 H47 121.8 . .
C46 C47 H47 121.8 . .
C49 C48 C47 121.4(6) . .
C49 C48 H48 119.3 . .
C47 C48 H48 119.3 . .
C48 C49 C50 118.5(6) . .
C48 C49 H49 120.7 . .
C50 C49 H49 120.7 . .
N19 C50 C49 123.8(5) . .
N19 C50 H50 118.1 . .
C49 C50 H50 118.1 . .
C51 N20 C55 113.1(7) . .
C60 N21 C56 121.1(4) . .
N20 C51 C52 126.6(10) . .
N20 C51 H51 116.7 . .
C52 C51 H51 116.7 . .
C53 C52 C51 119.8(11) . .
C53 C52 H52 120.1 . .
C51 C52 H52 120.1 . .
C52 C53 C54 113.1(11) . .
C52 C53 H53 123.5 . .
C54 C53 H53 123.5 . .
C55 C54 C53 126.1(8) . .
C55 C54 H54 116.9 . .
C53 C54 H54 116.9 . .
C54 C55 N20 119.7(6) . .
C54 C55 C56 124.2(5) . .
N20 C55 C56 116.0(5) . .
N21 C56 C57 121.7(5) . .
N21 C56 C55 117.5(4) . .
C57 C56 C55 120.7(5) . .
C56 C57 C58 116.4(6) . .
C56 C57 H57 121.8 . .
C58 C57 H57 121.8 . .
C59 C58 C57 118.6(7) . .
C59 C58 H58 120.7 . .
C57 C58 H58 120.7 . .
C60 C59 C58 120.8(6) . .
C60 C59 H59 119.6 . .
C58 C59 H59 119.6 . .
N21 C60 C59 121.2(5) . .
N21 C60 H60 119.4 . .
C59 C60 H60 119.4 . .
C62 C61 C62 120.82(19) . 2_565
C61 C62 C63 119.58(12) . .
C64 C63 C62 119.56(12) . .
C63 C64 N22 120.82(18) . 2_565
C63 C64 C63 120.82(18) . 2_565
N22 C64 C63 0.0(3) 2_565 2_565
C63 C64 C65 119.59(9) . .
N22 C64 C65 119.59(9) 2_565 .
C63 C64 C65 119.59(9) 2_565 .
N23 C65 C66 0.0(5) 2_565 2_565
N23 C65 C66 120.90(19) 2_565 .
C66 C65 C66 120.90(19) 2_565 .
N23 C65 C64 119.55(10) 2_565 .
C66 C65 C64 119.55(10) 2_565 .
C66 C65 C64 119.55(10) . .
C65 C66 C67 119.53(12) . .
C68 C67 C66 119.53(12) . .
C67 C68 C67 120.9(2) 2_565 .

loop_
_geom_bond_atom_site_label_1
_geom_bond_atom_site_label_2
_geom_bond_distance
_geom_bond_site_symmetry_2
Cr1 C22 2.058(4) .
Cr1 C25 2.098(5) .
Cr1 C21 2.099(3) .
Cr1 C21 2.099(3) 6_556
Cr1 C23 2.103(4) .
Cr1 C24 2.108(5) .
Cr2 C28 2.065(4) .
Cr2 C27 2.079(4) .
Cr2 C26 2.092(3) 6
Cr2 C26 2.092(3) .
Cr2 C29 2.121(7) .
Cr2 C30 2.142(5) .
Ce O3 2.458(2) .
Ce O1 2.461(2) .
Ce O2 2.511(2) .
Ce N11 2.649(3) .
Ce N6 2.680(3) .
Ce N1 2.698(3) .
Ce N4 2.744(3) .
Ce N3 2.746(3) .
Ce N2 2.762(2) .
N7 C22 1.150(5) .
N6 C21 1.131(4) .
N8 C23 1.125(5) .
N9 C24 1.130(6) .
N10 C25 1.155(6) .
N11 C26 1.167(4) .
N12 C27 1.161(5) .
N13 C28 1.189(5) .
N14 C29 1.147(8) .
N15 C30 1.102(6) .
N1 C5 1.339(4) .
N1 C1 1.346(4) .
N2 C10 1.336(5) .
N2 C6 1.352(4) .
C1 C2 1.390(4) .
C1 H1 0.9300 .
C2 C3 1.392(5) .
C2 H2 0.9300 .
C3 C4 1.388(5) .
C3 H3 0.9300 .
C4 C5 1.390(4) .
C4 H4 0.9300 .
C5 C6 1.468(4) .
C6 C7 1.400(5) .
C7 C8 1.384(6) .
C7 H7 0.9300 .
C8 C9 1.403(7) .
C8 H8 0.9300 .
C9 C10 1.391(6) .
C9 H9 0.9300 .
C10 H10 0.9300 .
N3 C11 1.339(5) .
N3 C15 1.361(4) .
N4 C20 1.340(4) .
N4 C16 1.348(4) .
C11 C12 1.390(7) .
C11 H11 0.9300 .
C12 C13 1.405(9) .
C12 H12 0.9300 .
C13 C14 1.375(9) .
C13 H13 0.9300 .
C14 C15 1.389(6) .
C14 H14 0.9300 .
C15 C16 1.463(5) .
C16 C17 1.387(5) .
C17 C18 1.391(5) .
C17 H17 0.9300 .
C18 C19 1.378(5) .
C18 H18 0.9300 .
C19 C20 1.389(5) .
C19 H19 0.9300 .
N16 C31 1.344(4) .
N16 C35 1.349(5) .
N17 C40 1.318(5) .
N17 C36 1.330(4) .
C31 C32 1.366(7) .
C31 H31 0.9300 .
C32 C33 1.391(10) .
C32 H32 0.9300 .
C33 C34 1.396(10) .
C33 H33 0.9300 .
C34 C35 1.383(7) .
C34 H34 0.9300 .
C35 C36 1.474(5) .
C36 C37 1.385(5) .
C37 C38 1.391(6) .
C37 H37 0.9300 .
C38 C39 1.344(6) .
C38 H38 0.9300 .
C39 C40 1.399(6) .
C39 H39 0.9300 .
C40 H40 0.9300 .
N18 C41 1.305(6) .
N18 C45 1.352(4) .
N19 C50 1.319(5) .
N19 C46 1.360(4) .
C41 C42 1.398(7) .
C41 H41 0.9300 .
C42 C43 1.390(7) .
C42 H42 0.9300 .
C43 C44 1.393(6) .
C43 H43 0.9300 .
C44 C45 1.393(5) .
C44 H44 0.9300 .
C45 C46 1.451(5) .
C46 C47 1.393(5) .
C47 C48 1.389(8) .
C47 H47 0.9300 .
C48 C49 1.331(9) .
C48 H48 0.9300 .
C49 C50 1.377(8) .
C49 H49 0.9300 .
C50 H50 0.9300 .
N20 C51 1.340(11) .
N20 C55 1.384(7) .
N21 C60 1.316(6) .
N21 C56 1.342(5) .
C51 C52 1.391(16) .
C51 H51 0.9300 .
C52 C53 1.352(14) .
C52 H52 0.9300 .
C53 C54 1.397(11) .
C53 H53 0.9300 .
C54 C55 1.359(9) .
C54 H54 0.9300 .
C55 C56 1.471(6) .
C56 C57 1.365(7) .
C57 C58 1.432(11) .
C57 H57 0.9300 .
C58 C59 1.374(10) .
C58 H58 0.9300 .
C59 C60 1.321(7) .
C59 H59 0.9300 .
C60 H60 0.9300 .
O8W O8W 0.815(14) 6
C61 C62 1.3947(10) .
C61 C62 1.3947(10) 2_565
C62 C63 1.3951(11) .
C63 C64 1.3949(10) .
C64 N22 1.3949(10) 2_565
C64 C63 1.3949(10) 2_565
C64 C65 1.3954(15) .
C65 N23 1.3951(10) 2_565
C65 C66 1.3951(10) 2_565
C65 C66 1.3951(10) .
C66 C67 1.3954(11) .
C67 C68 1.3951(10) .
C68 C67 1.3951(10) 2_565
